data_4086560
loop_
_publ_author_name
'Batke, Sonja'
'Sietzen, Malte'
'Merz, Lukas'
'Wadepohl, Hubert'
'Ballmann, Joachim'

_publ_section_title
;
 Closely Related Benzylene-Linked Diamidophosphine Scaffolds and Their
 Zirconium and Hafnium Complexes: How Small Changes of the Ligand Result
 in Different Complex Stabilities and Reactivities
;
_journal_issue 13
_journal_name_full Organometallics
_journal_page_first 2294
_journal_paper_doi 10.1021/acs.organomet.6b00384
_journal_volume 35
_journal_year 2016
_chemical_formula_moiety 'C26 H35 I2 N2 P Si2 Zr'
_chemical_formula_sum 'C26 H35 I2 N2 P Si2 Zr'
_chemical_formula_weight 807.73
_chemical_properties_physical moisture-sensitive
_space_group_crystal_system monoclinic
_space_group_IT_number 14
_space_group_name_Hall '-P 2yn'
_space_group_name_H-M_alt 'P 1 21/n 1'
_symmetry_cell_setting monoclinic
_symmetry_Int_Tables_number 14
_symmetry_space_group_name_Hall '-P 2yn'
_symmetry_space_group_name_H-M 'P 1 21/n 1'
_atom_sites_solution_hydrogens geom
_atom_sites_solution_primary iterative
_atom_sites_solution_secondary difmap
_audit_block_code ba_sb14
_audit_creation_date
;
'Fri Jun 27 15:47:03 2014'
;
_audit_creation_method
;
Olex2 1.2
(compiled 2015.09.30 svn.r3233 for OlexSys, GUI svn.r5103)
;
_audit_update_record '03.12.2015 15:22:25 CET UTC+01:00  encif 1.36'
_cell_angle_alpha 90
_cell_angle_beta 102.0437(10)
_cell_angle_gamma 90
_cell_formula_units_Z 4
_cell_length_a 11.15467(11)
_cell_length_b 19.96395(19)
_cell_length_c 14.66400(15)
_cell_measurement_reflns_used 49984
_cell_measurement_temperature 120(1)
_cell_measurement_theta_max 28.7990
_cell_measurement_theta_min 3.5080
_cell_volume 3193.67(6)
_computing_cell_refinement
;
CrysAlisPro, Agilent Technologies,
Version 1.171.37.33 (release 27-03-2014 CrysAlis171 .NET)
(compiled Mar 27 2014,17:12:48)
;
_computing_data_collection
;
CrysAlisPro, Agilent Technologies,
Version 1.171.37.33 (release 27-03-2014 CrysAlis171 .NET)
(compiled Mar 27 2014,17:12:48)
;
_computing_data_reduction
;
CrysAlisPro, Agilent Technologies,
Version 1.171.37.33 (release 27-03-2014 CrysAlis171 .NET)
(compiled Mar 27 2014,17:12:48)
;
_computing_molecular_graphics 'Olex2 (Dolomanov et al., 2009)'
_computing_publication_material 'encif (Wadepohl, 2009-15); encifer 1.5 (CCDC, 2014)'
_computing_structure_refinement 'ShelXL (Sheldrick, 2015)'
_computing_structure_solution 'SUPERFLIP (Palatinus, 2007-2009)'
_diffrn_ambient_environment 'perfluoro polyether oil / N~2~'
_diffrn_ambient_temperature 120(1)
_diffrn_detector 'CCD plate'
_diffrn_detector_area_resol_mean 7.9621
_diffrn_detector_type Eos
_diffrn_measured_fraction_theta_full 0.998
_diffrn_measured_fraction_theta_max 0.967
_diffrn_measurement_details
;
  1 omega   14.00   50.00   0.5000    2.0000
omega____ theta____ kappa____ phi______ frames
    -       18.6942  -80.0000   69.4268 72

  2 omega   25.00   50.00   0.5000    2.0000
omega____ theta____ kappa____ phi______ frames
    -       18.6942  -79.0000   -4.8163 50

  3 omega   55.00   90.00   0.5000    2.0000
omega____ theta____ kappa____ phi______ frames
    -       18.6942   38.0000   30.0000 70

  4 omega   -7.00   89.00   0.5000    2.0000
omega____ theta____ kappa____ phi______ frames
    -       18.6942   77.0000 -150.0000 192

  5 omega   -1.00   31.00   0.5000    2.0000
omega____ theta____ kappa____ phi______ frames
    -       18.6942   57.0000  -30.0000 64

  6 omega  -10.00   89.00   0.5000    2.0000
omega____ theta____ kappa____ phi______ frames
    -       18.6942   77.0000   90.0000 198

  7 omega  -51.00   49.00   0.5000    2.0000
omega____ theta____ kappa____ phi______ frames
    -       18.6942  -77.0000  150.0000 200

  8 omega  -49.00   49.00   0.5000    2.0000
omega____ theta____ kappa____ phi______ frames
    -       18.6942  -77.0000 -120.0000 196

  9 omega    0.00   74.00   0.5000    2.0000
omega____ theta____ kappa____ phi______ frames
    -       18.6942   57.0000    0.0000 148

 10 omega  -43.00  -17.00   0.5000    2.0000
omega____ theta____ kappa____ phi______ frames
    -       18.6942  -77.0000  -30.0000 52

 11 omega  -42.00   -3.00   0.5000    2.0000
omega____ theta____ kappa____ phi______ frames
    -       18.6942  -77.0000   90.0000 78

 12 omega   23.00   49.00   0.5000    2.0000
omega____ theta____ kappa____ phi______ frames
    -       18.6942  -77.0000   90.0000 52

 13 omega   -4.00   49.00   0.5000    2.0000
omega____ theta____ kappa____ phi______ frames
    -       18.6942  -77.0000  -60.0000 106

 14 omega   -4.00   26.00   0.5000    2.0000
omega____ theta____ kappa____ phi______ frames
    -       18.6942   38.0000 -120.0000 60

 15 omega   35.00   61.00   0.5000    2.0000
omega____ theta____ kappa____ phi______ frames
    -       18.6942   38.0000 -120.0000 52

 16 omega   17.00   49.00   0.5000    2.0000
omega____ theta____ kappa____ phi______ frames
    -       18.6942  -77.0000   30.0000 64

 17 omega    8.00   34.00   0.5000    2.0000
omega____ theta____ kappa____ phi______ frames
    -       18.6942   57.0000  120.0000 52

 18 omega  -23.00   50.00   0.5000    2.0000
omega____ theta____ kappa____ phi______ frames
    -       18.6942  -79.0000  -12.3383 146

 19 omega   -3.00   87.00   0.5000    2.0000
omega____ theta____ kappa____ phi______ frames
    -       18.6942   57.0000    0.0000 180

 20 omega  -50.00   40.00   0.5000    2.0000
omega____ theta____ kappa____ phi______ frames
    -       18.6942  -57.0000    0.0000 180

 21 omega   -3.00   87.00   0.5000    2.0000
omega____ theta____ kappa____ phi______ frames
    -       18.6942   57.0000  120.0000 180

 22 omega  -51.00   49.00   0.5000    2.0000
omega____ theta____ kappa____ phi______ frames
    -       18.6942  -77.0000  120.0000 200

 23 omega  -51.00   49.00   0.5000    2.0000
omega____ theta____ kappa____ phi______ frames
    -       18.6942  -77.0000 -150.0000 200

 24 omega  -11.00   89.00   0.5000    2.0000
omega____ theta____ kappa____ phi______ frames
    -       18.6942   77.0000 -120.0000 200

 25 omega  -50.00   40.00   0.5000    2.0000
omega____ theta____ kappa____ phi______ frames
    -       18.6942  -57.0000  -30.0000 180

 26 omega  -11.00   89.00   0.5000    2.0000
omega____ theta____ kappa____ phi______ frames
    -       18.6942   77.0000   90.0000 200

 27 omega  -46.00   50.00   0.5000    2.0000
omega____ theta____ kappa____ phi______ frames
    -       18.6942  -80.0000   69.4268 192

 28 omega  -46.00   50.00   0.5000    2.0000
omega____ theta____ kappa____ phi______ frames
    -       18.6942  -80.0000    4.9756 192

 29 omega  -51.00   40.00   0.5000    2.0000
omega____ theta____ kappa____ phi______ frames
    -       18.6942  -77.0000  -60.0000 182

 30 omega  -51.00   49.00   0.5000    2.0000
omega____ theta____ kappa____ phi______ frames
    -       18.6942  -77.0000  -90.0000 200

;
_diffrn_measurement_device 'four-circle diffractometer'
_diffrn_measurement_device_type 'Agilent SuperNova, Dual, Cu at zero, Eos'
_diffrn_measurement_method '\w scans'
_diffrn_measurement_specimen_support 'polyimid foil'
_diffrn_orient_matrix_UB_11 -0.0418731000
_diffrn_orient_matrix_UB_12 0.0070804000
_diffrn_orient_matrix_UB_13 0.0290938000
_diffrn_orient_matrix_UB_21 -0.0012498000
_diffrn_orient_matrix_UB_22 0.0341338000
_diffrn_orient_matrix_UB_23 -0.0135457000
_diffrn_orient_matrix_UB_31 -0.0497245000
_diffrn_orient_matrix_UB_32 -0.0068485000
_diffrn_orient_matrix_UB_33 -0.0376325000
_diffrn_radiation_monochromator mirror
_diffrn_radiation_probe x-ray
_diffrn_radiation_type 'Mo K\a'
_diffrn_radiation_wavelength 0.71073
_diffrn_reflns_av_R_equivalents 0.0533
_diffrn_reflns_av_unetI/netI 0.0237
_diffrn_reflns_Laue_measured_fraction_full 0.998
_diffrn_reflns_Laue_measured_fraction_max 0.967
_diffrn_reflns_limit_h_max 14
_diffrn_reflns_limit_h_min -14
_diffrn_reflns_limit_k_max 27
_diffrn_reflns_limit_k_min -27
_diffrn_reflns_limit_l_max 19
_diffrn_reflns_limit_l_min -19
_diffrn_reflns_number 132240
_diffrn_reflns_point_group_measured_fraction_full 0.998
_diffrn_reflns_point_group_measured_fraction_max 0.967
_diffrn_reflns_theta_full 25.242
_diffrn_reflns_theta_max 28.994
_diffrn_reflns_theta_min 3.223
_diffrn_source 'microfocus X-Ray tube'
_exptl_absorpt_coefficient_mu 2.420
_exptl_absorpt_correction_T_max 0.761
_exptl_absorpt_correction_T_min 0.634
_exptl_absorpt_correction_type gaussian
_exptl_absorpt_process_details
;
CrysAlisPro, Agilent Technologies,
Version 1.171.37.33 (release 27-03-2014 CrysAlis171 .NET)
(compiled Mar 27 2014,17:12:48)
Numerical absorption correction based on gaussian integration over
            a multifaceted crystal model
Empirical absorption correction using spherical harmonics,
 implemented in SCALE3 ABSPACK scaling algorithm.
;
_exptl_crystal_colour colourless
_exptl_crystal_colour_primary colourless
_exptl_crystal_density_diffrn 1.680
_exptl_crystal_description irregular
_exptl_crystal_F_000 1576
_exptl_crystal_size_max 0.239
_exptl_crystal_size_mid 0.230
_exptl_crystal_size_min 0.164
_refine_diff_density_max 0.808
_refine_diff_density_min -0.702
_refine_diff_density_rms 0.098
_refine_ls_extinction_method none
_refine_ls_goodness_of_fit_ref 1.211
_refine_ls_hydrogen_treatment constr
_refine_ls_matrix_type full
_refine_ls_number_parameters 313
_refine_ls_number_reflns 8204
_refine_ls_number_restraints 0
_refine_ls_restrained_S_all 1.211
_refine_ls_R_factor_all 0.0384
_refine_ls_R_factor_gt 0.0329
_refine_ls_shift/su_max 0.003
_refine_ls_shift/su_mean 0.000
_refine_ls_structure_factor_coef Fsqd
_refine_ls_weighting_details 'w=1/[\s^2^(Fo^2^)+(0.0191P)^2^+4.3686P] where P=(Fo^2^+2Fc^2^)/3'
_refine_ls_weighting_scheme calc
_refine_ls_wR_factor_gt 0.0625
_refine_ls_wR_factor_ref 0.0642
_reflns_Friedel_coverage 0.000
_reflns_number_gt 7583
_reflns_number_total 8204
_reflns_threshold_expression 'I > 2\s(I)'
_cod_data_source_file om6b00384_si_002.cif
_cod_data_source_block ba_sb14
_cod_depositor_comments 'Adding full bibliography for 4086549--4086572.cif.'
_cod_original_cell_volume 3193.66(6)
_cod_original_sg_symbol_H-M 'P 21/n'
_cod_database_code 4086560
_audit_block_refno 2079
_audit_block_usercomment 'sb-mh40, irregular, colurless'
_chemical_oxdiff_formula 'C26 H35 I2 N2 P Si2 Zr'
_chemical_oxdiff_usercomment 'sb-mh40, irregular, colurless'
_shelx_space_group_comment
;
The symmetry employed for this shelxl refinement is uniquely defined
by the following loop, which should always be used as a source of
symmetry information in preference to the above space-group names.
They are only intended as comments.
;
_shelx_estimated_absorpt_t_max 0.794
_shelx_estimated_absorpt_t_min 0.794
_reflns_odcompleteness_completeness 99.75
_reflns_odcompleteness_iscentric 1
_reflns_odcompleteness_theta 26.32
_shelxl_version_number 2014/7
_olex2_refinement_description
;
1. Fixed Uiso
 At 1.2 times of:
  All C(H) groups, All C(H,H) groups
 At 1.5 times of:
  All C(H,H,H) groups
2.a Secondary CH2 refined with riding coordinates:
 C1(H1A,H1B), C8(H8A,H8B)
2.b Aromatic/amide H refined with riding coordinates:
 C4(H4), C5(H5), C6(H6), C7(H7), C11(H11), C12(H12), C13(H13), C14(H14),
 C16(H16), C17(H17), C18(H18), C19(H19), C20(H20)
2.c Idealised Me refined as rotating group:
 C21(H21A,H21B,H21C), C22(H22A,H22B,H22C), C23(H23A,H23B,H23C), C24(H24A,H24B,
 H24C), C25(H25A,H25B,H25C), C26(H26A,H26B,H26C)
;
_olex2_submission_special_instructions 'No special instructions were received'
_cell_oxdiff_length_a 11.15389(14)
_cell_oxdiff_length_b 19.9652(3)
_cell_oxdiff_length_c 14.66305(19)
_cell_oxdiff_angle_alpha 90.0378(12)
_cell_oxdiff_angle_beta 102.0246(11)
_cell_oxdiff_angle_gamma 90.0260(12)
_cell_oxdiff_volume 3193.67(8)
_cell_oxdiff_measurement_reflns_used 49984

loop_
_symmetry_equiv_pos_as_xyz
'x, y, z'
'-x+1/2, y+1/2, -z+1/2'
'-x, -y, -z'
'x-1/2, -y-1/2, z-1/2'

loop_
_atom_site_label
_atom_site_type_symbol
_atom_site_fract_x
_atom_site_fract_y
_atom_site_fract_z
_atom_site_U_iso_or_equiv
_atom_site_adp_type
_atom_site_occupancy
_atom_site_site_symmetry_order
_atom_site_calc_flag
_atom_site_refinement_flags_posn
I1 I 0.78894(2) 0.75173(2) 0.37059(2) 0.02163(5) Uani 1 1 d .
I2 I 1.05666(2) 0.60985(2) 0.36155(2) 0.03292(6) Uani 1 1 d .
Zr Zr 0.82955(2) 0.65025(2) 0.24516(2) 0.01373(6) Uani 1 1 d .
P P 0.60469(6) 0.69484(3) 0.14263(5) 0.01559(13) Uani 1 1 d .
Si1 Si 0.75753(7) 0.48096(4) 0.20322(6) 0.02137(16) Uani 1 1 d .
Si2 Si 0.99477(7) 0.72377(4) 0.10406(6) 0.02282(16) Uani 1 1 d .
N1 N 0.7330(2) 0.56420(11) 0.23868(16) 0.0178(4) Uani 1 1 d .
N2 N 0.87723(19) 0.66755(11) 0.11950(15) 0.0175(4) Uani 1 1 d .
C1 C 0.5044(2) 0.61998(13) 0.1345(2) 0.0204(5) Uani 1 1 d .
H1A H 0.4183 0.6324 0.1077 0.024 Uiso 1 1 calc R
H1B H 0.5305 0.5858 0.0938 0.024 Uiso 1 1 calc R
C2 C 0.5150(2) 0.59271(13) 0.2314(2) 0.0202(5) Uani 1 1 d .
C3 C 0.6299(2) 0.57170(13) 0.28312(19) 0.0185(5) Uani 1 1 d .
C4 C 0.6431(3) 0.55687(14) 0.3782(2) 0.0251(6) Uani 1 1 d .
H4 H 0.7215 0.5449 0.4138 0.030 Uiso 1 1 calc R
C5 C 0.5436(3) 0.55949(15) 0.4210(2) 0.0320(7) Uani 1 1 d .
H5 H 0.5540 0.5501 0.4857 0.038 Uiso 1 1 calc R
C6 C 0.4286(3) 0.57588(16) 0.3690(2) 0.0327(7) Uani 1 1 d .
H6 H 0.3592 0.5751 0.3972 0.039 Uiso 1 1 calc R
C7 C 0.4149(3) 0.59344(15) 0.2760(2) 0.0276(6) Uani 1 1 d .
H7 H 0.3363 0.6062 0.2416 0.033 Uiso 1 1 calc R
C8 C 0.6305(2) 0.70961(14) 0.02480(18) 0.0189(5) Uani 1 1 d .
H8A H 0.5505 0.7163 -0.0185 0.023 Uiso 1 1 calc R
H8B H 0.6791 0.7511 0.0248 0.023 Uiso 1 1 calc R
C9 C 0.6969(2) 0.65212(13) -0.00969(18) 0.0174(5) Uani 1 1 d .
C10 C 0.8164(2) 0.63333(13) 0.03565(18) 0.0171(5) Uani 1 1 d .
C11 C 0.8749(2) 0.58212(14) -0.0038(2) 0.0214(6) Uani 1 1 d .
H11 H 0.9566 0.5701 0.0247 0.026 Uiso 1 1 calc R
C12 C 0.8162(3) 0.54843(15) -0.0836(2) 0.0240(6) Uani 1 1 d .
H12 H 0.8575 0.5136 -0.1087 0.029 Uiso 1 1 calc R
C13 C 0.6970(3) 0.56563(14) -0.1266(2) 0.0228(6) Uani 1 1 d .
H13 H 0.6555 0.5420 -0.1803 0.027 Uiso 1 1 calc R
C14 C 0.6394(2) 0.61779(14) -0.09010(19) 0.0195(5) Uani 1 1 d .
H14 H 0.5589 0.6305 -0.1205 0.023 Uiso 1 1 calc R
C15 C 0.5069(2) 0.76418(13) 0.16301(19) 0.0185(5) Uani 1 1 d .
C16 C 0.4773(3) 0.81622(15) 0.0986(2) 0.0243(6) Uani 1 1 d .
H16 H 0.5120 0.8172 0.0447 0.029 Uiso 1 1 calc R
C17 C 0.3966(3) 0.86690(16) 0.1130(2) 0.0313(7) Uani 1 1 d .
H17 H 0.3760 0.9020 0.0687 0.038 Uiso 1 1 calc R
C18 C 0.3470(3) 0.86582(16) 0.1918(2) 0.0300(7) Uani 1 1 d .
H18 H 0.2918 0.9001 0.2013 0.036 Uiso 1 1 calc R
C19 C 0.3769(3) 0.81562(16) 0.2564(2) 0.0287(7) Uani 1 1 d .
H19 H 0.3423 0.8154 0.3104 0.034 Uiso 1 1 calc R
C20 C 0.4576(3) 0.76496(14) 0.2438(2) 0.0228(6) Uani 1 1 d .
H20 H 0.4793 0.7310 0.2896 0.027 Uiso 1 1 calc R
C21 C 0.9174(3) 0.47242(18) 0.1871(2) 0.0342(7) Uani 1 1 d .
H21A H 0.9382 0.5110 0.1520 0.051 Uiso 1 1 calc GR
H21B H 0.9251 0.4312 0.1525 0.051 Uiso 1 1 calc GR
H21C H 0.9735 0.4706 0.2481 0.051 Uiso 1 1 calc GR
C22 C 0.6492(3) 0.46295(14) 0.0906(2) 0.0266(6) Uani 1 1 d .
H22A H 0.5648 0.4699 0.0981 0.040 Uiso 1 1 calc GR
H22B H 0.6594 0.4164 0.0724 0.040 Uiso 1 1 calc GR
H22C H 0.6665 0.4931 0.0422 0.040 Uiso 1 1 calc GR
C23 C 0.7323(4) 0.42097(15) 0.2948(2) 0.0365(8) Uani 1 1 d .
H23A H 0.7874 0.4320 0.3541 0.055 Uiso 1 1 calc GR
H23B H 0.7490 0.3753 0.2764 0.055 Uiso 1 1 calc GR
H23C H 0.6471 0.4241 0.3020 0.055 Uiso 1 1 calc GR
C24 C 1.1329(3) 0.6779(2) 0.0858(3) 0.0438(9) Uani 1 1 d .
H24A H 1.1549 0.6433 0.1340 0.066 Uiso 1 1 calc GR
H24B H 1.2013 0.7093 0.0898 0.066 Uiso 1 1 calc GR
H24C H 1.1154 0.6567 0.0242 0.066 Uiso 1 1 calc GR
C25 C 0.9362(4) 0.7789(2) 0.0022(3) 0.0497(10) Uani 1 1 d .
H25A H 0.9001 0.7513 -0.0518 0.075 Uiso 1 1 calc GR
H25B H 1.0040 0.8052 -0.0122 0.075 Uiso 1 1 calc GR
H25C H 0.8737 0.8091 0.0170 0.075 Uiso 1 1 calc GR
C26 C 1.0355(3) 0.77726(18) 0.2100(2) 0.0375(8) Uani 1 1 d .
H26A H 0.9611 0.7978 0.2230 0.056 Uiso 1 1 calc GR
H26B H 1.0923 0.8125 0.1994 0.056 Uiso 1 1 calc GR
H26C H 1.0746 0.7497 0.2632 0.056 Uiso 1 1 calc GR

loop_
_atom_site_aniso_label
_atom_site_aniso_U_11
_atom_site_aniso_U_22
_atom_site_aniso_U_33
_atom_site_aniso_U_23
_atom_site_aniso_U_13
_atom_site_aniso_U_12
I1 0.02131(9) 0.02065(9) 0.02107(9) -0.00539(7) 0.00015(7) 0.00043(7)
I2 0.02236(10) 0.04321(13) 0.02823(11) -0.00393(9) -0.00610(8) 0.01161(8)
Zr 0.01176(11) 0.01500(12) 0.01386(12) 0.00029(9) 0.00134(9) 0.00004(9)
P 0.0143(3) 0.0166(3) 0.0154(3) -0.0008(3) 0.0022(2) 0.0020(2)
Si1 0.0236(4) 0.0166(4) 0.0246(4) 0.0019(3) 0.0066(3) 0.0032(3)
Si2 0.0198(4) 0.0272(4) 0.0223(4) 0.0006(3) 0.0061(3) -0.0063(3)
N1 0.0171(11) 0.0151(10) 0.0215(12) 0.0025(9) 0.0052(9) 0.0007(8)
N2 0.0128(10) 0.0220(11) 0.0172(11) 0.0004(9) 0.0016(8) 0.0000(8)
C1 0.0153(12) 0.0190(13) 0.0251(14) -0.0044(11) 0.0005(10) -0.0005(10)
C2 0.0194(13) 0.0156(12) 0.0262(15) -0.0058(11) 0.0063(11) -0.0039(10)
C3 0.0199(13) 0.0144(12) 0.0228(14) -0.0018(10) 0.0083(10) -0.0045(10)
C4 0.0332(16) 0.0186(14) 0.0240(15) 0.0004(11) 0.0072(12) -0.0038(12)
C5 0.049(2) 0.0237(15) 0.0290(16) -0.0010(13) 0.0203(14) -0.0058(14)
C6 0.0367(17) 0.0254(16) 0.0440(19) -0.0051(14) 0.0266(15) -0.0064(13)
C7 0.0203(14) 0.0225(14) 0.0425(18) -0.0059(13) 0.0121(13) -0.0042(11)
C8 0.0180(12) 0.0207(13) 0.0174(13) -0.0005(11) 0.0023(10) 0.0041(10)
C9 0.0192(13) 0.0189(13) 0.0153(12) 0.0021(10) 0.0065(10) -0.0005(10)
C10 0.0170(12) 0.0196(13) 0.0159(13) 0.0003(10) 0.0061(10) -0.0018(10)
C11 0.0184(13) 0.0215(14) 0.0257(15) 0.0016(11) 0.0080(11) 0.0021(10)
C12 0.0265(14) 0.0232(14) 0.0257(15) -0.0032(12) 0.0137(12) -0.0007(11)
C13 0.0259(14) 0.0235(14) 0.0198(14) -0.0039(11) 0.0063(11) -0.0064(11)
C14 0.0172(12) 0.0249(14) 0.0170(13) 0.0024(11) 0.0044(10) -0.0024(10)
C15 0.0140(12) 0.0206(13) 0.0201(13) -0.0045(11) 0.0017(10) -0.0006(10)
C16 0.0287(15) 0.0253(14) 0.0177(14) -0.0032(11) 0.0018(11) 0.0080(12)
C17 0.0365(17) 0.0258(15) 0.0270(16) -0.0031(13) -0.0035(13) 0.0113(13)
C18 0.0227(14) 0.0277(16) 0.0380(18) -0.0105(14) 0.0027(13) 0.0064(12)
C19 0.0259(15) 0.0294(16) 0.0339(17) -0.0103(13) 0.0130(13) -0.0023(12)
C20 0.0229(14) 0.0201(13) 0.0263(15) -0.0034(11) 0.0074(11) -0.0002(11)
C21 0.0284(16) 0.0384(18) 0.0369(18) 0.0011(15) 0.0091(13) 0.0149(14)
C22 0.0310(15) 0.0161(13) 0.0323(16) -0.0036(12) 0.0059(13) -0.0014(11)
C23 0.059(2) 0.0170(15) 0.0360(19) 0.0036(13) 0.0159(16) 0.0032(14)
C24 0.0265(17) 0.051(2) 0.061(2) -0.0087(19) 0.0240(16) -0.0076(15)
C25 0.052(2) 0.048(2) 0.045(2) 0.0215(18) -0.0011(17) -0.0218(19)
C26 0.0355(18) 0.0405(19) 0.0374(19) -0.0095(15) 0.0100(15) -0.0186(15)

loop_
_atom_type_symbol
_atom_type_description
_atom_type_scat_dispersion_real
_atom_type_scat_dispersion_imag
_atom_type_scat_source
C C 0.0033 0.0016 'International Tables Vol C Tables 4.2.6.8 and 6.1.1.4'
H H 0.0000 0.0000 'International Tables Vol C Tables 4.2.6.8 and 6.1.1.4'
I I -0.4742 1.8119 'International Tables Vol C Tables 4.2.6.8 and 6.1.1.4'
N N 0.0061 0.0033 'International Tables Vol C Tables 4.2.6.8 and 6.1.1.4'
P P 0.1023 0.0942 'International Tables Vol C Tables 4.2.6.8 and 6.1.1.4'
Si Si 0.0817 0.0704 'International Tables Vol C Tables 4.2.6.8 and 6.1.1.4'
Zr Zr -2.9673 0.5597 'International Tables Vol C Tables 4.2.6.8 and 6.1.1.4'

loop_
_exptl_crystal_face_index_h
_exptl_crystal_face_index_k
_exptl_crystal_face_index_l
_exptl_crystal_face_perp_dist
_exptl_oxdiff_crystal_face_indexfrac_h
_exptl_oxdiff_crystal_face_indexfrac_k
_exptl_oxdiff_crystal_face_indexfrac_l
_exptl_oxdiff_crystal_face_x
_exptl_oxdiff_crystal_face_y
_exptl_oxdiff_crystal_face_z
10 -11 -16 0.1088 10.0049 -10.9999 -16.0058 -0.9625 -0.1712 0.1802
-15 -6 8 0.1004 -15.0060 -6.0054 8.0028 0.8187 -0.2946 0.4861
-15 1 -3 0.0972 -15.0059 0.9976 -3.0003 0.5481 0.0934 0.8522
11 4 11 0.1039 11.0039 4.0025 11.0032 -0.1123 -0.0262 -0.9887
-9 -23 0 0.0816 -9.0026 -23.0086 -0.0006 0.2140 -0.7741 0.6052
-10 11 16 0.1088 -10.0049 10.9999 16.0058 0.9625 0.1712 -0.1802
-10 -11 -10 0.1205 -10.0033 -11.0044 -10.0032 0.0499 -0.2276 0.9492
-1 -22 13 0.1103 -0.9999 -22.0078 13.0031 0.2644 -0.9261 -0.2889
-10 -3 19 0.1142 -10.0044 -3.0045 19.0061 0.9506 -0.3475 -0.1972
12 4 -16 0.1043 12.0051 4.0049 -16.0052 -0.9400 0.3385 -0.0221
-2 -27 -4 0.0839 -1.9996 -27.0081 -4.0023 -0.2239 -0.8652 0.4350
4 24 -10 0.0510 4.0009 24.0087 -10.0022 -0.2885 0.9500 0.0130
6 -24 7 0.0851 6.0032 -24.0065 7.0010 -0.2177 -0.9218 -0.3976

loop_
_geom_angle_atom_site_label_1
_geom_angle_atom_site_label_2
_geom_angle_atom_site_label_3
_geom_angle
I1 Zr I2 93.203(9)
P Zr I1 82.774(15)
P Zr I2 175.861(17)
N1 Zr I1 118.85(6)
N1 Zr I2 100.69(6)
N1 Zr P 80.51(6)
N1 Zr N2 109.68(9)
N2 Zr I1 124.68(6)
N2 Zr I2 102.72(6)
N2 Zr P 80.47(6)
C1 P Zr 103.90(9)
C8 P Zr 105.02(8)
C8 P C1 106.25(13)
C15 P Zr 130.93(9)
C15 P C1 104.38(12)
C15 P C8 104.41(12)
N1 Si1 C21 109.50(14)
N1 Si1 C22 109.13(12)
N1 Si1 C23 109.51(13)
C21 Si1 C22 109.36(15)
C21 Si1 C23 109.07(16)
C23 Si1 C22 110.26(15)
N2 Si2 C24 111.27(14)
N2 Si2 C25 109.33(14)
N2 Si2 C26 108.34(13)
C24 Si2 C26 109.71(17)
C25 Si2 C24 109.8(2)
C25 Si2 C26 108.32(19)
Si1 N1 Zr 134.04(12)
C3 N1 Zr 110.98(16)
C3 N1 Si1 114.49(17)
Si2 N2 Zr 123.89(12)
C10 N2 Zr 121.39(16)
C10 N2 Si2 114.72(17)
P C1 H1A 110.2
P C1 H1B 110.2
H1A C1 H1B 108.5
C2 C1 P 107.66(18)
C2 C1 H1A 110.2
C2 C1 H1B 110.2
C3 C2 C1 120.0(2)
C7 C2 C1 121.5(3)
C7 C2 C3 118.3(3)
C2 C3 N1 120.6(2)
C4 C3 N1 119.9(2)
C4 C3 C2 119.5(2)
C3 C4 H4 119.5
C5 C4 C3 120.9(3)
C5 C4 H4 119.5
C4 C5 H5 120.1
C4 C5 C6 119.7(3)
C6 C5 H5 120.1
C5 C6 H6 120.0
C7 C6 C5 120.0(3)
C7 C6 H6 120.0
C2 C7 H7 119.3
C6 C7 C2 121.3(3)
C6 C7 H7 119.3
P C8 H8A 109.2
P C8 H8B 109.2
H8A C8 H8B 107.9
C9 C8 P 112.20(18)
C9 C8 H8A 109.2
C9 C8 H8B 109.2
C10 C9 C8 121.7(2)
C14 C9 C8 119.0(2)
C14 C9 C10 119.3(2)
C9 C10 N2 120.3(2)
C11 C10 N2 121.3(2)
C11 C10 C9 118.4(2)
C10 C11 H11 119.3
C12 C11 C10 121.5(3)
C12 C11 H11 119.3
C11 C12 H12 120.0
C11 C12 C13 120.1(3)
C13 C12 H12 120.0
C12 C13 H13 120.5
C14 C13 C12 119.0(3)
C14 C13 H13 120.5
C9 C14 H14 119.1
C13 C14 C9 121.7(3)
C13 C14 H14 119.1
C16 C15 P 121.2(2)
C16 C15 C20 118.9(3)
C20 C15 P 119.9(2)
C15 C16 H16 119.9
C15 C16 C17 120.3(3)
C17 C16 H16 119.9
C16 C17 H17 120.1
C18 C17 C16 119.8(3)
C18 C17 H17 120.1
C17 C18 H18 119.8
C19 C18 C17 120.5(3)
C19 C18 H18 119.8
C18 C19 H19 119.7
C18 C19 C20 120.6(3)
C20 C19 H19 119.7
C15 C20 H20 120.1
C19 C20 C15 119.9(3)
C19 C20 H20 120.1
Si1 C21 H21A 109.5
Si1 C21 H21B 109.5
Si1 C21 H21C 109.5
H21A C21 H21B 109.5
H21A C21 H21C 109.5
H21B C21 H21C 109.5
Si1 C22 H22A 109.5
Si1 C22 H22B 109.5
Si1 C22 H22C 109.5
H22A C22 H22B 109.5
H22A C22 H22C 109.5
H22B C22 H22C 109.5
Si1 C23 H23A 109.5
Si1 C23 H23B 109.5
Si1 C23 H23C 109.5
H23A C23 H23B 109.5
H23A C23 H23C 109.5
H23B C23 H23C 109.5
Si2 C24 H24A 109.5
Si2 C24 H24B 109.5
Si2 C24 H24C 109.5
H24A C24 H24B 109.5
H24A C24 H24C 109.5
H24B C24 H24C 109.5
Si2 C25 H25A 109.5
Si2 C25 H25B 109.5
Si2 C25 H25C 109.5
H25A C25 H25B 109.5
H25A C25 H25C 109.5
H25B C25 H25C 109.5
Si2 C26 H26A 109.5
Si2 C26 H26B 109.5
Si2 C26 H26C 109.5
H26A C26 H26B 109.5
H26A C26 H26C 109.5
H26B C26 H26C 109.5

loop_
_geom_bond_atom_site_label_1
_geom_bond_atom_site_label_2
_geom_bond_distance
I1 Zr 2.8356(3)
I2 Zr 2.8595(3)
Zr P 2.7875(7)
Zr N1 2.019(2)
Zr N2 2.051(2)
P C1 1.856(3)
P C8 1.834(3)
P C15 1.826(3)
Si1 N1 1.779(2)
Si1 C21 1.856(3)
Si1 C22 1.867(3)
Si1 C23 1.864(3)
Si2 N2 1.776(2)
Si2 C24 1.860(4)
Si2 C25 1.860(4)
Si2 C26 1.861(3)
N1 C3 1.443(3)
N2 C10 1.446(3)
C1 H1A 0.9900
C1 H1B 0.9900
C1 C2 1.503(4)
C2 C3 1.410(4)
C2 C7 1.407(4)
C3 C4 1.403(4)
C4 H4 0.9500
C4 C5 1.387(4)
C5 H5 0.9500
C5 C6 1.388(5)
C6 H6 0.9500
C6 C7 1.386(5)
C7 H7 0.9500
C8 H8A 0.9900
C8 H8B 0.9900
C8 C9 1.510(4)
C9 C10 1.410(4)
C9 C14 1.399(4)
C10 C11 1.401(4)
C11 H11 0.9500
C11 C12 1.389(4)
C12 H12 0.9500
C12 C13 1.391(4)
C13 H13 0.9500
C13 C14 1.388(4)
C14 H14 0.9500
C15 C16 1.397(4)
C15 C20 1.406(4)
C16 H16 0.9500
C16 C17 1.399(4)
C17 H17 0.9500
C17 C18 1.382(5)
C18 H18 0.9500
C18 C19 1.372(5)
C19 H19 0.9500
C19 C20 1.392(4)
C20 H20 0.9500
C21 H21A 0.9800
C21 H21B 0.9800
C21 H21C 0.9800
C22 H22A 0.9800
C22 H22B 0.9800
C22 H22C 0.9800
C23 H23A 0.9800
C23 H23B 0.9800
C23 H23C 0.9800
C24 H24A 0.9800
C24 H24B 0.9800
C24 H24C 0.9800
C25 H25A 0.9800
C25 H25B 0.9800
C25 H25C 0.9800
C26 H26A 0.9800
C26 H26B 0.9800
C26 H26C 0.9800

loop_
_geom_torsion_atom_site_label_1
_geom_torsion_atom_site_label_2
_geom_torsion_atom_site_label_3
_geom_torsion_atom_site_label_4
_geom_torsion
Zr P C1 C2 50.94(19)
Zr P C8 C9 47.0(2)
Zr P C15 C16 119.9(2)
Zr P C15 C20 -61.6(3)
Zr N1 C3 C2 90.4(2)
Zr N1 C3 C4 -90.7(3)
Zr N2 C10 C9 75.0(3)
Zr N2 C10 C11 -106.6(2)
P C1 C2 C3 -59.8(3)
P C1 C2 C7 113.9(2)
P C8 C9 C10 -62.2(3)
P C8 C9 C14 119.4(2)
P C15 C16 C17 176.4(2)
P C15 C20 C19 -176.0(2)
Si1 N1 C3 C2 -96.4(3)
Si1 N1 C3 C4 82.4(3)
Si2 N2 C10 C9 -105.6(2)
Si2 N2 C10 C11 72.9(3)
N1 C3 C4 C5 -175.8(3)
N2 C10 C11 C12 179.1(2)
C1 P C8 C9 -62.7(2)
C1 P C15 C16 -116.7(2)
C1 P C15 C20 61.8(2)
C1 C2 C3 N1 -11.6(4)
C1 C2 C3 C4 169.5(2)
C1 C2 C7 C6 -172.1(3)
C2 C3 C4 C5 3.1(4)
C3 C2 C7 C6 1.8(4)
C3 C4 C5 C6 1.1(4)
C4 C5 C6 C7 -3.8(5)
C5 C6 C7 C2 2.4(5)
C7 C2 C3 N1 174.4(2)
C7 C2 C3 C4 -4.5(4)
C8 P C1 C2 161.45(18)
C8 P C15 C16 -5.4(3)
C8 P C15 C20 173.1(2)
C8 C9 C10 N2 2.4(4)
C8 C9 C10 C11 -176.2(2)
C8 C9 C14 C13 178.3(2)
C9 C10 C11 C12 -2.4(4)
C10 C9 C14 C13 -0.1(4)
C10 C11 C12 C13 0.5(4)
C11 C12 C13 C14 1.7(4)
C12 C13 C14 C9 -1.9(4)
C14 C9 C10 N2 -179.3(2)
C14 C9 C10 C11 2.2(4)
C15 P C1 C2 -88.5(2)
C15 P C8 C9 -172.68(18)
C15 C16 C17 C18 0.7(5)
C16 C15 C20 C19 2.5(4)
C16 C17 C18 C19 0.4(5)
C17 C18 C19 C20 0.0(5)
C18 C19 C20 C15 -1.5(4)
C20 C15 C16 C17 -2.1(4)
C21 Si1 N1 Zr 10.9(2)
C21 Si1 N1 C3 -160.1(2)
C22 Si1 N1 Zr -108.74(18)
C22 Si1 N1 C3 80.2(2)
C23 Si1 N1 Zr 130.48(19)
C23 Si1 N1 C3 -40.6(2)
C24 Si2 N2 Zr 106.66(18)
C24 Si2 N2 C10 -72.8(2)
C25 Si2 N2 Zr -131.87(19)
C25 Si2 N2 C10 48.7(2)
C26 Si2 N2 Zr -14.0(2)
C26 Si2 N2 C10 166.6(2)
